data_4107864
loop_
_publ_author_name
'Alfred J. Wooten'
'Patrick J. Carroll'
'Patrick J. Walsh'

_publ_section_title
;
 Insight into Substrate Binding in Shibasaki's Li3(THF)n(BINOLate)3Ln
 Complexes and Implications in Catalysis
;
_journal_name_full 'Journal of the American Chemical Society'
_journal_page_first 7407
_journal_page_last 7419
_journal_paper_doi 10.1021/ja7107933
_journal_volume 130
_journal_year 2008
_chemical_formula_sum 'C72 H72 La Li3 N6 O6'
_chemical_formula_weight 1277.09
_space_group_IT_number 5
_symmetry_cell_setting monoclinic
_symmetry_Int_Tables_number 5
_symmetry_space_group_name_Hall 'C 2y'
_symmetry_space_group_name_H-M 'C 1 2 1'
_atom_sites_solution_hydrogens geom
_atom_sites_solution_primary direct
_audit_creation_method SHELXL-97
_cell_angle_alpha 90.00
_cell_angle_beta 117.82
_cell_angle_gamma 90.00
_cell_formula_units_Z 4
_cell_length_a 21.3491(13)
_cell_length_b 15.4596(8)
_cell_length_c 22.1083(14)
_cell_measurement_temperature 143(1)
_cell_volume 6453.4(7)
_computing_data_collection 'CrystalClear (Rigaku, 1999)'
_computing_data_reduction 'CrystalClear (Rigaku, 1999)'
_computing_structure_refinement 'SHELXL-97 (Sheldrick, 1997)'
_computing_structure_solution 'SIR97 (Altomare, 1999)'
_diffrn_ambient_temperature 143(1)
_diffrn_measured_fraction_theta_full 0.950
_diffrn_measured_fraction_theta_max 0.950
_diffrn_measurement_device 'CCD Area Detector'
_diffrn_measurement_device_type 'Rigaku Mercury'
_diffrn_measurement_method 'phi and omega rotations'
_diffrn_radiation_monochromator graphite
_diffrn_radiation_source 'rotating anode'
_diffrn_radiation_type MoK\a
_diffrn_radiation_wavelength 0.71069
_diffrn_reflns_av_R_equivalents 0.0169
_diffrn_reflns_av_sigmaI/netI 0.0416
_diffrn_reflns_limit_h_max 27
_diffrn_reflns_limit_h_min -25
_diffrn_reflns_limit_k_max 19
_diffrn_reflns_limit_k_min -20
_diffrn_reflns_limit_l_max 22
_diffrn_reflns_limit_l_min -28
_diffrn_reflns_number 24932
_diffrn_reflns_theta_full 27.47
_diffrn_reflns_theta_max 27.47
_diffrn_reflns_theta_min 2.63
_exptl_absorpt_coefficient_mu 0.719
_exptl_absorpt_correction_T_max 1.0000
_exptl_absorpt_correction_T_min 0.8156
_exptl_absorpt_correction_type multi-scan
_exptl_crystal_density_diffrn 1.314
_exptl_crystal_F_000 2640
_exptl_crystal_size_max 0.40
_exptl_crystal_size_mid 0.32
_exptl_crystal_size_min 0.22
_refine_diff_density_max 2.826
_refine_diff_density_min -2.901
_refine_diff_density_rms 0.086
_refine_ls_abs_structure_details 'Flack H D (1983), Acta Cryst. A39, 876-881'
_refine_ls_abs_structure_Flack 0.008(13)
_refine_ls_extinction_method none
_refine_ls_goodness_of_fit_ref 1.051
_refine_ls_hydrogen_treatment constr
_refine_ls_matrix_type full
_refine_ls_number_parameters 796
_refine_ls_number_reflns 13368
_refine_ls_number_restraints 1
_refine_ls_restrained_S_all 1.051
_refine_ls_R_factor_all 0.0619
_refine_ls_R_factor_gt 0.0598
_refine_ls_shift/su_max 0.001
_refine_ls_shift/su_mean 0.000
_refine_ls_structure_factor_coef Fsqd
_refine_ls_weighting_details 'calc w=1/[\s^2^(Fo^2^)+(0.0540P)^2^+27.8795P] where P=(Fo^2^+2Fc^2^)/3'
_refine_ls_weighting_scheme calc
_refine_ls_wR_factor_gt 0.1423
_refine_ls_wR_factor_ref 0.1442
_reflns_number_gt 12863
_reflns_number_total 13368
_reflns_threshold_expression >2sigma(I)
_cod_data_source_file ja7107933-file003.cif
_cod_data_source_block shelxl
_cod_original_cell_volume 6453.2(7)
_cod_original_sg_symbol_H-M 'C 2 '
_cod_database_code 4107864

loop_
_symmetry_equiv_pos_as_xyz
'x, y, z'
'-x, y, -z'
'x+1/2, y+1/2, z'
'-x+1/2, y+1/2, -z'

loop_
_atom_site_label
_atom_site_type_symbol
_atom_site_fract_x
_atom_site_fract_y
_atom_site_fract_z
_atom_site_U_iso_or_equiv
_atom_site_adp_type
_atom_site_occupancy
_atom_site_symmetry_multiplicity
_atom_site_calc_flag
_atom_site_refinement_flags
La1 La 0.5000 0.38514(2) 1.0000 0.04815(14) Uani 1 2 d S
O1 O 0.61056(16) 0.3743(2) 1.10399(16) 0.0361(7) Uani 1 1 d .
O2 O 0.54745(18) 0.2595(2) 0.97226(17) 0.0367(8) Uani 1 1 d .
O3 O 0.4233(2) 0.5021(2) 0.99431(19) 0.0367(8) Uani 1 1 d .
N1 N 0.3213(3) 0.5627(3) 0.8265(3) 0.0499(12) Uani 1 1 d .
H1 H 0.3547 0.6051 0.8410 0.066 Uiso 1 1 calc R
N2 N 0.2461(3) 0.5027(3) 0.8962(3) 0.0529(12) Uani 1 1 d .
H2 H 0.2245 0.4513 0.8946 0.070 Uiso 1 1 calc R
N3 N 0.5251(3) 0.0742(4) 1.0710(3) 0.0671(19) Uani 1 1 d .
H3 H 0.5691 0.0850 1.1059 0.089 Uiso 1 1 calc R
C1 C 0.6386(2) 0.2972(3) 1.1314(2) 0.0307(9) Uani 1 1 d .
C2 C 0.6358(3) 0.2698(4) 1.1915(2) 0.0398(11) Uani 1 1 d .
H2A H 0.6156 0.3061 1.2112 0.053 Uiso 1 1 calc R
C3 C 0.6623(3) 0.1909(4) 1.2211(3) 0.0455(13) Uani 1 1 d .
H3A H 0.6597 0.1744 1.2604 0.061 Uiso 1 1 calc R
C4 C 0.6930(3) 0.1354(3) 1.1926(2) 0.0370(10) Uani 1 1 d .
C5 C 0.7192(3) 0.0517(4) 1.2211(3) 0.0492(14) Uani 1 1 d .
H5 H 0.7168 0.0343 1.2602 0.065 Uiso 1 1 calc R
C6 C 0.7474(3) -0.0028(4) 1.1920(3) 0.0518(15) Uani 1 1 d .
H6 H 0.7637 -0.0571 1.2108 0.069 Uiso 1 1 calc R
C7 C 0.7517(3) 0.0233(3) 1.1337(3) 0.0445(12) Uani 1 1 d .
H7 H 0.7715 -0.0138 1.1141 0.059 Uiso 1 1 calc R
C8 C 0.7273(3) 0.1026(3) 1.1048(3) 0.0383(11) Uani 1 1 d .
H8 H 0.7308 0.1185 1.0659 0.051 Uiso 1 1 calc R
C9 C 0.6968(2) 0.1612(3) 1.1331(2) 0.0299(9) Uani 1 1 d .
C10 C 0.6696(2) 0.2431(3) 1.1026(2) 0.0276(9) Uani 1 1 d .
C11 C 0.6729(2) 0.2697(3) 1.0388(2) 0.0283(9) Uani 1 1 d .
C12 C 0.7386(2) 0.2903(3) 1.0403(2) 0.0296(9) Uani 1 1 d .
C13 C 0.8035(2) 0.2912(3) 1.1024(2) 0.0329(10) Uani 1 1 d .
H13 H 0.8035 0.2766 1.1433 0.044 Uiso 1 1 calc R
C14 C 0.8658(3) 0.3132(4) 1.1028(3) 0.0449(12) Uani 1 1 d .
H14 H 0.9075 0.3141 1.1440 0.060 Uiso 1 1 calc R
C15 C 0.8681(3) 0.3343(4) 1.0425(3) 0.0510(14) Uani 1 1 d .
H15 H 0.9109 0.3481 1.0435 0.068 Uiso 1 1 calc R
C16 C 0.8071(3) 0.3346(4) 0.9825(3) 0.0480(14) Uani 1 1 d .
H16 H 0.8085 0.3498 0.9424 0.064 Uiso 1 1 calc R
C17 C 0.7414(3) 0.3119(3) 0.9797(3) 0.0343(11) Uani 1 1 d .
C18 C 0.6779(3) 0.3125(4) 0.9173(3) 0.0425(12) Uani 1 1 d .
H18 H 0.6791 0.3256 0.8768 0.057 Uiso 1 1 calc R
C19 C 0.6151(3) 0.2940(4) 0.9161(3) 0.0450(13) Uani 1 1 d .
H19 H 0.5738 0.2950 0.8746 0.060 Uiso 1 1 calc R
C20 C 0.6109(3) 0.2732(3) 0.9768(2) 0.0334(10) Uani 1 1 d .
C21 C 0.4519(3) 0.5656(3) 1.0388(2) 0.0318(10) Uani 1 1 d .
C22 C 0.4406(3) 0.5679(4) 1.0974(3) 0.0426(12) Uani 1 1 d .
H22 H 0.4109 0.5268 1.1014 0.057 Uiso 1 1 calc R
C23 C 0.4714(3) 0.6276(4) 1.1474(2) 0.0390(11) Uani 1 1 d .
H23 H 0.4622 0.6277 1.1846 0.052 Uiso 1 1 calc R
C24 C 0.5178(3) 0.6900(3) 1.1430(2) 0.0320(10) Uani 1 1 d .
C25 C 0.5534(3) 0.7510(4) 1.1962(2) 0.0378(11) Uani 1 1 d .
H25 H 0.5450 0.7509 1.2338 0.050 Uiso 1 1 calc R
C26 C 0.5994(3) 0.8094(4) 1.1934(3) 0.0466(14) Uani 1 1 d .
H26 H 0.6221 0.8491 1.2286 0.062 Uiso 1 1 calc R
C27 C 0.6122(3) 0.8091(4) 1.1366(3) 0.0426(12) Uani 1 1 d .
H27 H 0.6442 0.8484 1.1347 0.057 Uiso 1 1 calc R
C28 C 0.5783(3) 0.7518(3) 1.0838(2) 0.0342(10) Uani 1 1 d .
H28 H 0.5872 0.7533 1.0465 0.045 Uiso 1 1 calc R
C29 C 0.5300(3) 0.6904(3) 1.0853(3) 0.0289(11) Uani 1 1 d .
C30 C 0.4942(2) 0.6287(3) 1.0308(2) 0.0262(8) Uani 1 1 d .
C31 C 0.2555(4) 0.6012(6) 0.8151(5) 0.092(3) Uani 1 1 d .
H31A H 0.2299 0.6195 0.7678 0.123 Uiso 1 1 calc R
H31B H 0.2655 0.6524 0.8436 0.123 Uiso 1 1 calc R
C32 C 0.2099(4) 0.5432(7) 0.8300(5) 0.095(3) Uani 1 1 d .
H32A H 0.1701 0.5760 0.8276 0.126 Uiso 1 1 calc R
H32B H 0.1914 0.4986 0.7952 0.126 Uiso 1 1 calc R
C33 C 0.3230(6) 0.5198(7) 0.7700(4) 0.094(3) Uani 1 1 d .
H33A H 0.3694 0.4966 0.7841 0.140 Uiso 1 1 calc R
H33B H 0.3117 0.5604 0.7335 0.140 Uiso 1 1 calc R
H33C H 0.2889 0.4737 0.7545 0.140 Uiso 1 1 calc R
C34 C 0.2487(5) 0.5528(7) 0.9525(5) 0.092(3) Uani 1 1 d .
H34A H 0.2734 0.5207 0.9942 0.138 Uiso 1 1 calc R
H34B H 0.2013 0.5647 0.9446 0.138 Uiso 1 1 calc R
H34C H 0.2730 0.6062 0.9560 0.138 Uiso 1 1 calc R
C35 C 0.5293(4) -0.0036(5) 1.0348(6) 0.097(4) Uani 1 1 d .
H35A H 0.5741 -0.0045 1.0335 0.129 Uiso 1 1 calc R
H35B H 0.5268 -0.0549 1.0589 0.129 Uiso 1 1 calc R
C36 C 0.4762(6) 0.0705(7) 1.0989(5) 0.107(4) Uani 1 1 d .
H36A H 0.4781 0.1239 1.1219 0.161 Uiso 1 1 calc R
H36B H 0.4888 0.0235 1.1308 0.161 Uiso 1 1 calc R
H36C H 0.4290 0.0618 1.0626 0.161 Uiso 1 1 calc R
Li1 Li 0.3463(4) 0.4778(5) 0.9084(5) 0.0373(18) Uani 1 1 d .
Li2 Li 0.5000 0.1717(10) 1.0000 0.043(3) Uani 1 2 d S
La1' La 0.5000 0.63411(3) 0.5000 0.1097(4) Uani 1 2 d S
O1' O 0.5074(2) 0.6463(2) 0.3941(3) 0.0550(11) Uani 1 1 d .
O2' O 0.5739(2) 0.7599(3) 0.5228(2) 0.0517(10) Uani 1 1 d .
O3' O 0.4300(3) 0.5172(3) 0.5094(2) 0.0520(11) Uani 1 1 d .
N1' C 0.5006(2) 0.4566(3) 0.6784(2) 0.0309(9) Uani 1 1 d .
H1' H 0.5076 0.4039 0.6577 0.041 Uiso 1 1 calc R
N2' C 0.3519(2) 0.4942(3) 0.6084(2) 0.0311(10) Uani 1 1 d .
H2' H 0.3404 0.5372 0.6343 0.041 Uiso 1 1 calc R
N3' N 0.5420(3) 0.9442(4) 0.5722(3) 0.0578(15) Uani 1 1 d .
H3' H 0.5306 0.9340 0.6064 0.077 Uiso 1 1 calc R
C1' C 0.5069(3) 0.7236(3) 0.3655(3) 0.0409(12) Uani 1 1 d .
C2' C 0.4438(3) 0.7540(4) 0.3100(3) 0.0522(15) Uani 1 1 d .
H2A' H 0.4033 0.7197 0.2925 0.069 Uiso 1 1 calc R
C3' C 0.4418(3) 0.8321(4) 0.2820(3) 0.0502(15) Uani 1 1 d .
H3A' H 0.3993 0.8513 0.2464 0.067 Uiso 1 1 calc R
C4' C 0.5016(2) 0.8854(4) 0.3048(2) 0.0408(10) Uani 1 1 d .
C5' C 0.5005(4) 0.9671(4) 0.2745(3) 0.0565(17) Uani 1 1 d .
H5' H 0.4587 0.9857 0.2376 0.075 Uiso 1 1 calc R
C6' C 0.5585(4) 1.0185(4) 0.2980(4) 0.0644(19) Uani 1 1 d .
H6' H 0.5568 1.0710 0.2768 0.086 Uiso 1 1 calc R
C7' C 0.6215(4) 0.9914(4) 0.3550(3) 0.0520(14) Uani 1 1 d .
H7' H 0.6612 1.0270 0.3721 0.069 Uiso 1 1 calc R
C8' C 0.6246(3) 0.9131(3) 0.3854(3) 0.0364(11) Uani 1 1 d .
H8' H 0.6668 0.8962 0.4227 0.048 Uiso 1 1 calc R
C9' C 0.5655(2) 0.8573(3) 0.3616(2) 0.0310(10) Uani 1 1 d .
C10' C 0.5672(2) 0.7755(3) 0.3917(2) 0.0298(9) Uani 1 1 d .
C11' C 0.6325(2) 0.7477(3) 0.4539(2) 0.0308(9) Uani 1 1 d .
C12' C 0.6954(2) 0.7236(3) 0.4499(2) 0.0293(9) Uani 1 1 d .
C13' C 0.6975(3) 0.7188(3) 0.3871(3) 0.0343(10) Uani 1 1 d .
H13' H 0.6570 0.7315 0.3466 0.046 Uiso 1 1 calc R
C14' C 0.7585(3) 0.6957(4) 0.3852(3) 0.0454(13) Uani 1 1 d .
H14' H 0.7584 0.6917 0.3432 0.060 Uiso 1 1 calc R
C15' C 0.8206(3) 0.6781(4) 0.4448(4) 0.0491(14) Uani 1 1 d .
H15' H 0.8618 0.6636 0.4425 0.065 Uiso 1 1 calc R
C16' C 0.8209(3) 0.6821(4) 0.5059(3) 0.0471(14) Uani 1 1 d .
H16' H 0.8626 0.6703 0.5455 0.063 Uiso 1 1 calc R
C17' C 0.7586(3) 0.7041(3) 0.5108(3) 0.0362(11) Uani 1 1 d .
C18' C 0.7563(3) 0.7068(4) 0.5733(3) 0.0497(14) Uani 1 1 d .
H18' H 0.7973 0.6942 0.6134 0.066 Uiso 1 1 calc R
C19' C 0.6969(4) 0.7269(4) 0.5771(3) 0.0586(17) Uani 1 1 d .
H19' H 0.6980 0.7291 0.6196 0.078 Uiso 1 1 calc R
C20' C 0.6322(3) 0.7452(4) 0.5168(3) 0.0423(12) Uani 1 1 d .
C21' C 0.4141(3) 0.4535(3) 0.4654(3) 0.0410(12) Uani 1 1 d .
C22' C 0.3450(3) 0.4475(4) 0.4099(3) 0.0535(16) Uani 1 1 d .
H22' H 0.3106 0.4854 0.4087 0.071 Uiso 1 1 calc R
C23' C 0.3266(3) 0.3895(5) 0.3588(3) 0.0514(14) Uani 1 1 d .
H23' H 0.2804 0.3889 0.3234 0.068 Uiso 1 1 calc R
C24' C 0.3767(3) 0.3297(3) 0.3582(3) 0.0383(11) Uani 1 1 d .
C25' C 0.3613(3) 0.2730(4) 0.3038(3) 0.0473(13) Uani 1 1 d .
H25' H 0.3159 0.2719 0.2669 0.063 Uiso 1 1 calc R
C26' C 0.4127(3) 0.2188(4) 0.3043(3) 0.0503(15) Uani 1 1 d .
H26' H 0.4026 0.1831 0.2670 0.067 Uiso 1 1 calc R
C27' C 0.4796(3) 0.2174(4) 0.3604(3) 0.0460(13) Uani 1 1 d .
H27' H 0.5135 0.1792 0.3610 0.061 Uiso 1 1 calc R
C28' C 0.4966(3) 0.2714(3) 0.4154(2) 0.0345(10) Uani 1 1 d .
H28' H 0.5417 0.2693 0.4525 0.046 Uiso 1 1 calc R
C29' C 0.4463(3) 0.3300(3) 0.4160(3) 0.0304(10) Uani 1 1 d .
C30' C 0.4642(2) 0.3912(3) 0.4698(2) 0.0311(9) Uani 1 1 d .
C31' N 0.4546(4) 0.4333(5) 0.7071(3) 0.087(2) Uani 1 1 d .
H31C H 0.4540 0.4763 0.7344 0.115 Uiso 1 1 calc R
H31D H 0.4712 0.3854 0.7328 0.115 Uiso 1 1 calc R
C32' N 0.3807(3) 0.4173(5) 0.6514(3) 0.079(2) Uani 1 1 d .
H32C H 0.3811 0.3727 0.6253 0.105 Uiso 1 1 calc R
H32D H 0.3527 0.4027 0.6700 0.105 Uiso 1 1 calc R
C33' C 0.5713(3) 0.4843(5) 0.7303(3) 0.0640(19) Uani 1 1 d .
H33D H 0.5998 0.4981 0.7085 0.096 Uiso 1 1 calc R
H33E H 0.5933 0.4385 0.7627 0.096 Uiso 1 1 calc R
H33F H 0.5669 0.5345 0.7536 0.096 Uiso 1 1 calc R
C34' C 0.2876(3) 0.4729(5) 0.5471(4) 0.0589(16) Uani 1 1 d .
H34D H 0.2698 0.5237 0.5193 0.088 Uiso 1 1 calc R
H34E H 0.2528 0.4518 0.5595 0.088 Uiso 1 1 calc R
H34F H 0.2975 0.4291 0.5220 0.088 Uiso 1 1 calc R
C35' C 0.5034(4) 1.0221(4) 0.5344(4) 0.0655(19) Uani 1 1 d .
H35C H 0.4567 1.0231 0.5316 0.087 Uiso 1 1 calc R
H35D H 0.5286 1.0735 0.5587 0.087 Uiso 1 1 calc R
C36' C 0.6187(5) 0.9496(6) 0.6019(5) 0.090(3) Uani 1 1 d .
H36D H 0.6394 0.8966 0.6253 0.135 Uiso 1 1 calc R
H36E H 0.6356 0.9969 0.6337 0.135 Uiso 1 1 calc R
H36F H 0.6316 0.9589 0.5663 0.135 Uiso 1 1 calc R
Li1' Li 0.5000 0.8436(10) 0.5000 0.052(4) Uani 1 2 d S
Li2' Li 0.4396(5) 0.5408(6) 0.5968(5) 0.041(2) Uani 1 1 d .

loop_
_atom_site_aniso_label
_atom_site_aniso_U_11
_atom_site_aniso_U_22
_atom_site_aniso_U_33
_atom_site_aniso_U_23
_atom_site_aniso_U_13
_atom_site_aniso_U_12
La1 0.02697(19) 0.02500(19) 0.0669(3) 0.000 0.00048(17) 0.000
O1 0.0342(15) 0.0312(18) 0.0415(17) 0.0066(15) 0.0165(13) 0.0063(15)
O2 0.0277(18) 0.046(2) 0.0315(17) 0.0055(16) 0.0095(14) -0.0004(16)
O3 0.040(2) 0.0265(18) 0.041(2) -0.0020(15) 0.0170(17) -0.0034(16)
N1 0.039(3) 0.050(3) 0.061(3) 0.016(2) 0.024(2) 0.002(2)
N2 0.046(3) 0.050(3) 0.068(3) 0.015(2) 0.031(3) 0.002(2)
N3 0.042(3) 0.053(4) 0.074(4) 0.026(3) 0.000(3) -0.010(3)
C1 0.031(2) 0.028(2) 0.031(2) -0.0025(18) 0.0128(19) 0.0002(18)
C2 0.046(3) 0.046(3) 0.034(2) -0.003(2) 0.024(2) -0.001(2)
C3 0.056(3) 0.051(3) 0.032(3) 0.005(2) 0.023(3) -0.006(3)
C4 0.033(2) 0.038(2) 0.034(2) 0.006(2) 0.011(2) -0.001(2)
C5 0.052(3) 0.048(3) 0.037(3) 0.019(2) 0.011(2) 0.002(3)
C6 0.047(3) 0.036(3) 0.059(4) 0.017(3) 0.014(3) 0.008(2)
C7 0.039(3) 0.035(3) 0.053(3) 0.006(2) 0.016(2) 0.007(2)
C8 0.038(3) 0.031(2) 0.042(3) 0.004(2) 0.016(2) 0.004(2)
C9 0.022(2) 0.030(2) 0.030(2) 0.0026(17) 0.0050(18) -0.0036(17)
C10 0.022(2) 0.030(2) 0.030(2) 0.0027(18) 0.0107(18) -0.0002(17)
C11 0.032(2) 0.025(2) 0.030(2) 0.0026(17) 0.0166(19) 0.0035(18)
C12 0.028(2) 0.026(2) 0.037(2) 0.0043(18) 0.0177(19) 0.0082(18)
C13 0.031(2) 0.036(2) 0.029(2) 0.0015(19) 0.0121(19) 0.005(2)
C14 0.030(3) 0.053(3) 0.053(3) -0.001(3) 0.021(2) 0.004(2)
C15 0.040(3) 0.059(4) 0.068(4) -0.002(3) 0.038(3) -0.002(3)
C16 0.051(3) 0.054(4) 0.056(3) 0.010(3) 0.040(3) 0.007(3)
C17 0.035(3) 0.034(2) 0.042(3) 0.007(2) 0.025(2) 0.011(2)
C18 0.049(3) 0.045(3) 0.040(3) 0.009(2) 0.027(2) 0.009(2)
C19 0.046(3) 0.053(3) 0.032(2) 0.011(2) 0.015(2) 0.011(3)
C20 0.034(2) 0.031(2) 0.036(2) 0.004(2) 0.017(2) 0.003(2)
C21 0.033(2) 0.027(2) 0.034(2) 0.0053(18) 0.014(2) 0.0004(19)
C22 0.048(3) 0.041(3) 0.050(3) 0.004(2) 0.032(3) -0.008(2)
C23 0.041(3) 0.050(3) 0.032(2) 0.001(2) 0.023(2) -0.002(2)
C24 0.036(3) 0.032(2) 0.027(2) 0.0031(18) 0.014(2) 0.0040(19)
C25 0.039(3) 0.046(3) 0.026(2) -0.003(2) 0.014(2) 0.005(2)
C26 0.053(3) 0.043(3) 0.037(3) -0.013(2) 0.016(2) -0.009(3)
C27 0.046(3) 0.041(3) 0.037(3) -0.007(2) 0.017(2) -0.013(2)
C28 0.037(3) 0.032(2) 0.036(2) -0.0016(19) 0.020(2) -0.002(2)
C29 0.035(3) 0.025(2) 0.027(2) 0.0071(18) 0.015(2) 0.0092(19)
C30 0.029(2) 0.0218(19) 0.029(2) 0.0002(18) 0.0143(18) 0.0038(18)
C31 0.065(5) 0.093(6) 0.125(8) 0.068(6) 0.049(5) 0.032(4)
C32 0.041(4) 0.134(8) 0.101(6) 0.059(6) 0.027(4) 0.016(4)
C33 0.132(8) 0.104(7) 0.054(5) 0.013(5) 0.051(5) 0.024(6)
C34 0.095(6) 0.104(7) 0.099(7) 0.009(5) 0.064(6) 0.039(5)
C35 0.064(5) 0.036(4) 0.165(10) 0.033(5) 0.031(5) 0.006(3)
C36 0.137(9) 0.095(7) 0.106(7) 0.038(6) 0.070(7) -0.020(6)
Li1 0.025(4) 0.033(4) 0.049(5) -0.002(4) 0.013(4) 0.004(3)
Li2 0.045(7) 0.040(8) 0.047(7) 0.000 0.024(6) 0.000
La1' 0.2300(10) 0.0242(2) 0.1930(9) 0.000 0.1978(9) 0.000
O1' 0.048(2) 0.0288(18) 0.108(3) -0.002(2) 0.054(2) -0.0018(16)
O2' 0.069(3) 0.049(2) 0.062(2) 0.019(2) 0.051(2) 0.021(2)
O3' 0.082(3) 0.030(2) 0.070(3) 0.0102(19) 0.057(3) 0.019(2)
N1' 0.031(2) 0.033(2) 0.032(2) -0.0045(18) 0.0178(19) 0.0063(19)
N2' 0.028(2) 0.035(2) 0.037(2) -0.0024(19) 0.021(2) -0.0029(18)
N3' 0.075(4) 0.057(4) 0.059(3) -0.012(3) 0.046(3) -0.025(3)
C1' 0.037(3) 0.031(2) 0.062(3) -0.009(2) 0.029(3) -0.002(2)
C2' 0.026(3) 0.053(3) 0.068(4) -0.025(3) 0.014(3) -0.003(2)
C3' 0.033(3) 0.065(4) 0.041(3) -0.012(3) 0.007(2) 0.013(3)
C4' 0.041(2) 0.048(3) 0.033(2) 0.004(3) 0.0177(19) 0.015(3)
C5' 0.069(4) 0.057(4) 0.046(3) 0.022(3) 0.029(3) 0.032(3)
C6' 0.097(5) 0.041(3) 0.074(4) 0.026(3) 0.057(4) 0.023(4)
C7' 0.068(4) 0.035(3) 0.062(4) 0.003(3) 0.038(3) -0.004(3)
C8' 0.041(3) 0.031(2) 0.039(3) -0.0002(19) 0.021(2) -0.0033(19)
C9' 0.034(2) 0.030(2) 0.031(2) 0.0013(17) 0.0175(19) 0.0052(17)
C10' 0.027(2) 0.032(2) 0.034(2) -0.0017(19) 0.0174(19) 0.0016(18)
C11' 0.032(2) 0.028(2) 0.037(2) 0.0051(19) 0.020(2) -0.0012(18)
C12' 0.025(2) 0.029(2) 0.035(2) -0.0015(18) 0.0150(19) -0.0027(18)
C13' 0.028(2) 0.036(2) 0.038(2) 0.001(2) 0.014(2) -0.0021(19)
C14' 0.051(3) 0.044(3) 0.057(3) -0.004(2) 0.038(3) -0.004(2)
C15' 0.033(3) 0.040(3) 0.080(4) 0.005(3) 0.031(3) 0.002(2)
C16' 0.032(3) 0.043(3) 0.057(4) 0.008(3) 0.013(3) 0.002(2)
C17' 0.029(2) 0.035(2) 0.037(3) 0.007(2) 0.010(2) 0.003(2)
C18' 0.050(3) 0.049(3) 0.037(3) 0.009(2) 0.009(3) 0.011(3)
C19' 0.085(5) 0.062(4) 0.038(3) 0.017(3) 0.036(3) 0.025(3)
C20' 0.055(3) 0.043(3) 0.038(3) 0.013(2) 0.029(3) 0.016(3)
C21' 0.052(3) 0.036(3) 0.052(3) 0.015(2) 0.038(3) 0.014(2)
C22' 0.049(3) 0.062(4) 0.059(4) 0.026(3) 0.034(3) 0.030(3)
C23' 0.045(3) 0.063(4) 0.046(3) 0.028(3) 0.021(2) 0.021(3)
C24' 0.038(3) 0.038(3) 0.038(3) 0.014(2) 0.017(2) 0.004(2)
C25' 0.041(3) 0.048(3) 0.040(3) 0.007(2) 0.009(2) -0.006(3)
C26' 0.063(4) 0.044(3) 0.041(3) -0.012(2) 0.022(3) -0.005(3)
C27' 0.049(3) 0.036(3) 0.050(3) -0.010(2) 0.021(3) -0.002(2)
C28' 0.037(3) 0.025(2) 0.038(2) 0.0034(19) 0.014(2) 0.0068(19)
C29' 0.036(3) 0.021(2) 0.036(2) 0.0046(18) 0.018(2) -0.0021(18)
C30' 0.034(2) 0.024(2) 0.043(2) 0.001(2) 0.0249(19) -0.002(2)
C31' 0.085(5) 0.102(5) 0.065(4) 0.013(4) 0.029(4) -0.009(4)
C32' 0.077(4) 0.090(5) 0.067(4) 0.017(3) 0.030(3) -0.024(3)
C33' 0.046(3) 0.081(5) 0.050(4) -0.019(3) 0.010(3) 0.005(3)
C34' 0.041(3) 0.062(4) 0.069(4) 0.014(3) 0.022(3) 0.002(3)
C35' 0.088(5) 0.036(3) 0.089(5) -0.017(3) 0.055(5) -0.005(3)
C36' 0.082(6) 0.081(6) 0.086(6) -0.012(5) 0.023(5) -0.037(5)
Li1' 0.063(9) 0.030(7) 0.076(10) 0.000 0.045(8) 0.000
Li2' 0.034(4) 0.035(4) 0.060(6) 0.002(4) 0.026(4) 0.003(3)

loop_
_atom_type_symbol
_atom_type_description
_atom_type_scat_dispersion_real
_atom_type_scat_dispersion_imag
_atom_type_scat_source
C C 0.0033 0.0016 'International Tables Vol C Tables 4.2.6.8 and 6.1.1.4'
H H 0.0000 0.0000 'International Tables Vol C Tables 4.2.6.8 and 6.1.1.4'
N N 0.0061 0.0033 'International Tables Vol C Tables 4.2.6.8 and 6.1.1.4'
O O 0.0106 0.0060 'International Tables Vol C Tables 4.2.6.8 and 6.1.1.4'
Li Li -0.0003 0.0001 'International Tables Vol C Tables 4.2.6.8 and 6.1.1.4'
La La -0.2871 2.4523 'International Tables Vol C Tables 4.2.6.8 and 6.1.1.4'

loop_
_geom_angle_atom_site_label_1
_geom_angle_atom_site_label_2
_geom_angle_atom_site_label_3
_geom_angle
_geom_angle_site_symmetry_1
_geom_angle_site_symmetry_3
O2 La1 O2 71.87(17) . 2_657
O2 La1 O3 105.31(13) . 2_657
O2 La1 O3 162.67(10) 2_657 2_657
O2 La1 O3 162.67(10) . .
O2 La1 O3 105.31(13) 2_657 .
O3 La1 O3 82.37(18) 2_657 .
O2 La1 O1 92.43(12) . 2_657
O2 La1 O1 81.11(12) 2_657 2_657
O3 La1 O1 116.21(12) 2_657 2_657
O3 La1 O1 70.27(12) . 2_657
O2 La1 O1 81.11(12) . .
O2 La1 O1 92.43(12) 2_657 .
O3 La1 O1 70.27(12) 2_657 .
O3 La1 O1 116.21(12) . .
O1 La1 O1 172.07(17) 2_657 .
O2 La1 Li1 95.24(18) . 2_657
O2 La1 Li1 128.12(17) 2_657 2_657
O3 La1 Li1 34.56(18) 2_657 2_657
O3 La1 Li1 99.49(18) . 2_657
O1 La1 Li1 150.70(18) 2_657 2_657
O1 La1 Li1 35.75(18) . 2_657
O2 La1 Li1 128.12(18) . .
O2 La1 Li1 95.24(18) 2_657 .
O3 La1 Li1 99.49(18) 2_657 .
O3 La1 Li1 34.56(18) . .
O1 La1 Li1 35.75(17) 2_657 .
O1 La1 Li1 150.70(18) . .
Li1 La1 Li1 128.1(3) 2_657 .
O2 La1 Li2 35.94(8) . .
O2 La1 Li2 35.94(8) 2_657 .
O3 La1 Li2 138.81(9) 2_657 .
O3 La1 Li2 138.81(9) . .
O1 La1 Li2 86.03(9) 2_657 .
O1 La1 Li2 86.03(9) . .
Li1 La1 Li2 115.95(15) 2_657 .
Li1 La1 Li2 115.95(15) . .
C1 O1 Li1 131.1(4) . 2_657
C1 O1 La1 121.5(3) . .
Li1 O1 La1 97.3(3) 2_657 .
C20 O2 Li2 138.3(4) . .
C20 O2 La1 112.9(3) . .
Li2 O2 La1 98.0(3) . .
C21 O3 Li1 141.5(4) . .
C21 O3 La1 117.0(3) . .
Li1 O3 La1 99.0(3) . .
C33 N1 C31 117.4(7) . .
C33 N1 Li1 111.4(5) . .
C31 N1 Li1 104.2(5) . .
C32 N2 C34 115.4(7) . .
C32 N2 Li1 104.1(5) . .
C34 N2 Li1 111.5(5) . .
C36 N3 C35 116.2(7) . .
C36 N3 Li2 111.8(6) . .
C35 N3 Li2 104.2(6) . .
O1 C1 C10 122.3(4) . .
O1 C1 C2 118.7(4) . .
C10 C1 C2 119.0(4) . .
C3 C2 C1 121.4(5) . .
C2 C3 C4 120.4(5) . .
C3 C4 C9 119.4(5) . .
C3 C4 C5 121.7(5) . .
C9 C4 C5 118.9(5) . .
C6 C5 C4 121.3(5) . .
C5 C6 C7 119.6(5) . .
C8 C7 C6 121.0(5) . .
C7 C8 C9 121.4(5) . .
C4 C9 C8 117.8(4) . .
C4 C9 C10 120.2(4) . .
C8 C9 C10 121.9(4) . .
C1 C10 C9 119.6(4) . .
C1 C10 C11 120.4(4) . .
C9 C10 C11 120.0(4) . .
C20 C11 C12 119.0(4) . .
C20 C11 C10 119.8(4) . .
C12 C11 C10 121.2(4) . .
C17 C12 C11 120.7(4) . .
C17 C12 C13 117.4(4) . .
C11 C12 C13 121.8(4) . .
C14 C13 C12 120.8(5) . .
C13 C14 C15 121.3(5) . .
C16 C15 C14 119.4(5) . .
C15 C16 C17 121.2(5) . .
C12 C17 C18 118.9(5) . .
C12 C17 C16 119.9(5) . .
C18 C17 C16 121.2(5) . .
C19 C18 C17 120.4(5) . .
C18 C19 C20 121.6(5) . .
O2 C20 C11 122.3(4) . .
O2 C20 C19 118.4(4) . .
C11 C20 C19 119.3(5) . .
O3 C21 C30 121.7(4) . .
O3 C21 C22 118.7(4) . .
C30 C21 C22 119.5(4) . .
C23 C22 C21 122.4(5) . .
C22 C23 C24 119.8(4) . .
C29 C24 C23 119.6(4) . .
C29 C24 C25 119.3(5) . .
C23 C24 C25 121.1(4) . .
C26 C25 C24 121.6(5) . .
C25 C26 C27 119.0(5) . .
C28 C27 C26 121.2(5) . .
C27 C28 C29 120.9(5) . .
C28 C29 C24 117.9(5) . .
C28 C29 C30 122.1(4) . .
C24 C29 C30 120.0(5) . .
C21 C30 C29 118.5(4) . .
C21 C30 C30 120.6(4) . 2_657
C29 C30 C30 120.8(4) . 2_657
N1 C31 C32 113.8(7) . .
N2 C32 C31 113.4(7) . .
C35 C35 N3 109.5(6) 2_657 .
O3 Li1 O1 93.3(4) . 2_657
O3 Li1 N2 117.4(5) . .
O1 Li1 N2 132.1(5) 2_657 .
O3 Li1 N1 119.9(5) . .
O1 Li1 N1 110.0(5) 2_657 .
N2 Li1 N1 86.6(4) . .
O3 Li1 La1 46.4(2) . .
O1 Li1 La1 47.0(2) 2_657 .
N2 Li1 La1 147.2(4) . .
N1 Li1 La1 125.9(4) . .
O2 Li2 O2 92.1(7) . 2_657
O2 Li2 N3 105.0(2) . 2_657
O2 Li2 N3 139.3(2) 2_657 2_657
O2 Li2 N3 139.3(2) . .
O2 Li2 N3 105.0(2) 2_657 .
N3 Li2 N3 85.8(7) 2_657 .
O2 Li2 La1 46.1(3) . .
O2 Li2 La1 46.1(3) 2_657 .
N3 Li2 La1 137.1(4) 2_657 .
N3 Li2 La1 137.1(4) . .
O2' La1' O2' 72.06(18) . 2_656
O2' La1' O3' 163.51(13) . .
O2' La1' O3' 104.58(13) 2_656 .
O2' La1' O3' 104.58(13) . 2_656
O2' La1' O3' 163.51(13) 2_656 2_656
O3' La1' O3' 83.08(19) . 2_656
O2' La1' O1' 93.81(13) . 2_656
O2' La1' O1' 78.91(13) 2_656 2_656
O3' La1' O1' 69.73(14) . 2_656
O3' La1' O1' 117.58(14) 2_656 2_656
O2' La1' O1' 78.91(13) . .
O2' La1' O1' 93.81(13) 2_656 .
O3' La1' O1' 117.58(14) . .
O3' La1' O1' 69.73(14) 2_656 .
O1' La1' O1' 171.06(18) 2_656 .
O2' La1' Li1' 36.03(9) . .
O2' La1' Li1' 36.03(9) 2_656 .
O3' La1' Li1' 138.46(9) . .
O3' La1' Li1' 138.46(9) 2_656 .
O1' La1' Li1' 85.53(9) 2_656 .
O1' La1' Li1' 85.53(9) . .
O2' La1' Li2' 94.17(17) . 2_656
O2' La1' Li2' 129.32(19) 2_656 2_656
O3' La1' Li2' 99.98(18) . 2_656
O3' La1' Li2' 34.2(2) 2_656 2_656
O1' La1' Li2' 151.72(19) 2_656 2_656
O1' La1' Li2' 35.65(18) . 2_656
Li1' La1' Li2' 115.90(15) . 2_656
O2' La1' Li2' 129.32(19) . .
O2' La1' Li2' 94.17(17) 2_656 .
O3' La1' Li2' 34.2(2) . .
O3' La1' Li2' 99.98(18) 2_656 .
O1' La1' Li2' 35.65(19) 2_656 .
O1' La1' Li2' 151.72(19) . .
Li1' La1' Li2' 115.90(15) . .
Li2' La1' Li2' 128.2(3) 2_656 .
C1' O1' Li2' 132.1(4) . 2_656
C1' O1' La1' 122.0(3) . .
Li2' O1' La1' 97.6(3) 2_656 .
C20' O2' Li1' 141.4(4) . .
C20' O2' La1' 113.2(4) . .
Li1' O2' La1' 96.4(4) . .
C21' O3' Li2' 140.7(5) . .
C21' O3' La1' 117.0(3) . .
Li2' O3' La1' 99.7(3) . .
C31' N1' C33' 113.1(5) . .
C31' N1' Li2' 104.8(4) . .
C33' N1' Li2' 119.1(5) . .
C34' N2' C32' 110.5(5) . .
C34' N2' Li2' 117.9(5) . .
C32' N2' Li2' 103.0(4) . .
C36' N3' C35' 115.0(6) . .
C36' N3' Li1' 112.1(5) . .
C35' N3' Li1' 104.2(5) . .
O1' C1' C10' 120.8(5) . .
O1' C1' C2' 119.8(5) . .
C10' C1' C2' 119.3(5) . .
C3' C2' C1' 120.6(5) . .
C2' C3' C4' 122.3(5) . .
C3' C4' C5' 122.7(5) . .
C3' C4' C9' 118.3(5) . .
C5' C4' C9' 118.9(5) . .
C6' C5' C4' 121.9(6) . .
C5' C6' C7' 119.2(5) . .
C8' C7' C6' 120.5(6) . .
C7' C8' C9' 121.7(5) . .
C8' C9' C10' 123.0(4) . .
C8' C9' C4' 117.7(5) . .
C10' C9' C4' 119.3(5) . .
C1' C10' C9' 120.1(4) . .
C1' C10' C11' 120.1(4) . .
C9' C10' C11' 119.7(4) . .
C20' C11' C12' 119.5(4) . .
C20' C11' C10' 119.4(4) . .
C12' C11' C10' 121.1(4) . .
C13' C12' C17' 117.8(4) . .
C13' C12' C11' 122.2(4) . .
C17' C12' C11' 119.9(4) . .
C14' C13' C12' 120.8(5) . .
C13' C14' C15' 121.4(5) . .
C16' C15' C14' 119.7(5) . .
C15' C16' C17' 121.3(5) . .
C18' C17' C12' 118.0(5) . .
C18' C17' C16' 123.0(5) . .
C12' C17' C16' 119.0(5) . .
C19' C18' C17' 122.3(5) . .
C18' C19' C20' 121.0(5) . .
O2' C20' C11' 122.3(5) . .
O2' C20' C19' 118.8(5) . .
C11' C20' C19' 118.9(5) . .
O3' C21' C30' 122.4(5) . .
O3' C21' C22' 119.8(5) . .
C30' C21' C22' 117.8(5) . .
C23' C22' C21' 123.2(5) . .
C22' C23' C24' 121.0(5) . .
C25' C24' C23' 122.8(5) . .
C25' C24' C29' 119.8(5) . .
C23' C24' C29' 117.4(5) . .
C26' C25' C24' 120.6(5) . .
C25' C26' C27' 120.0(5) . .
C28' C27' C26' 121.2(5) . .
C27' C28' C29' 120.7(5) . .
C28' C29' C30' 121.7(4) . .
C28' C29' C24' 117.7(5) . .
C30' C29' C24' 120.5(5) . .
C21' C30' C29' 119.8(4) . .
C21' C30' C30' 119.4(4) . 2_656
C29' C30' C30' 120.8(4) . 2_656
N1' C31' C32' 110.5(5) . .
N2' C32' C31' 111.1(5) . .
C35' C35' N3' 110.3(5) 2_656 .
O2' Li1' O2' 95.0(7) 2_656 .
O2' Li1' N3' 134.8(2) 2_656 .
O2' Li1' N3' 107.0(2) . .
O2' Li1' N3' 107.0(2) 2_656 2_656
O2' Li1' N3' 134.8(2) . 2_656
N3' Li1' N3' 84.8(7) . 2_656
O2' Li1' La1' 47.5(4) 2_656 .
O2' Li1' La1' 47.5(4) . .
N3' Li1' La1' 137.6(3) . .
N3' Li1' La1' 137.6(3) 2_656 .
O3' Li2' O1' 92.8(4) . 2_656
O3' Li2' N1' 119.1(5) . .
O1' Li2' N1' 109.5(5) 2_656 .
O3' Li2' N2' 112.1(5) . .
O1' Li2' N2' 140.7(5) 2_656 .
N1' Li2' N2' 85.1(4) . .
O3' Li2' La1' 46.2(2) . .
O1' Li2' La1' 46.8(2) 2_656 .
N1' Li2' La1' 123.5(4) . .
N2' Li2' La1' 148.9(4) . .

loop_
_geom_bond_atom_site_label_1
_geom_bond_atom_site_label_2
_geom_bond_distance
_geom_bond_site_symmetry_2
La1 O2 2.399(4) .
La1 O2 2.399(4) 2_657
La1 O3 2.402(4) 2_657
La1 O3 2.402(4) .
La1 O1 2.412(3) 2_657
La1 O1 2.412(3) .
La1 Li1 3.274(8) 2_657
La1 Li1 3.274(8) .
La1 Li2 3.299(15) .
O1 C1 1.345(6) .
O1 Li1 1.929(9) 2_657
O2 C20 1.329(6) .
O2 Li2 1.955(11) .
O3 C21 1.321(6) .
O3 Li1 1.881(10) .
N1 C33 1.429(10) .
N1 C31 1.436(9) .
N1 Li1 2.094(10) .
N2 C32 1.441(9) .
N2 C34 1.444(10) .
N2 Li1 2.063(10) .
N3 C36 1.442(11) .
N3 C35 1.470(13) .
N3 Li2 2.059(13) .
C1 C10 1.391(6) .
C1 C2 1.422(7) .
C2 C3 1.376(8) .
C3 C4 1.396(8) .
C4 C9 1.413(7) .
C4 C5 1.434(7) .
C5 C6 1.360(9) .
C6 C7 1.394(8) .
C7 C8 1.368(7) .
C8 C9 1.420(7) .
C9 C10 1.424(6) .
C10 C11 1.502(6) .
C11 C20 1.394(6) .
C11 C12 1.424(6) .
C12 C17 1.408(7) .
C12 C13 1.426(6) .
C13 C14 1.371(7) .
C14 C15 1.394(9) .
C15 C16 1.358(9) .
C16 C17 1.420(8) .
C17 C18 1.412(7) .
C18 C19 1.361(8) .
C19 C20 1.421(7) .
C21 C30 1.396(6) .
C21 C22 1.424(7) .
C22 C23 1.352(8) .
C23 C24 1.419(7) .
C24 C29 1.416(6) .
C24 C25 1.420(7) .
C25 C26 1.356(8) .
C26 C27 1.404(8) .
C27 C28 1.372(7) .
C28 C29 1.413(7) .
C29 C30 1.445(7) .
C30 C30 1.493(8) 2_657
C31 C32 1.469(11) .
C35 C35 1.462(19) 2_657
Li1 O1 1.929(9) 2_657
Li2 O2 1.955(11) 2_657
Li2 N3 2.059(13) 2_657
La1' O2' 2.404(5) .
La1' O2' 2.404(5) 2_656
La1' O3' 2.416(5) .
La1' O3' 2.416(5) 2_656
La1' O1' 2.427(5) 2_656
La1' O1' 2.427(5) .
La1' Li1' 3.239(15) .
La1' Li2' 3.302(9) 2_656
La1' Li2' 3.302(9) .
O1' C1' 1.348(7) .
O1' Li2' 1.941(10) 2_656
O2' C20' 1.332(7) .
O2' Li1' 1.918(11) .
O3' C21' 1.313(7) .
O3' Li2' 1.882(11) .
N1' C31' 1.441(8) .
N1' C33' 1.470(8) .
N1' Li2' 2.109(10) .
N2' C34' 1.446(8) .
N2' C32' 1.467(8) .
N2' Li2' 2.130(10) .
N3' C36' 1.453(10) .
N3' C35' 1.478(10) .
N3' Li1' 2.106(12) .
C1' C10' 1.394(7) .
C1' C2' 1.414(8) .
C2' C3' 1.349(9) .
C3' C4' 1.400(9) .
C4' C5' 1.424(9) .
C4' C9' 1.425(6) .
C5' C6' 1.354(10) .
C6' C7' 1.410(10) .
C7' C8' 1.372(7) .
C8' C9' 1.412(7) .
C9' C10' 1.421(6) .
C10' C11' 1.492(7) .
C11' C20' 1.395(7) .
C11' C12' 1.434(6) .
C12' C13' 1.412(7) .
C12' C17' 1.425(7) .
C13' C14' 1.370(7) .
C14' C15' 1.393(9) .
C15' C16' 1.348(9) .
C16' C17' 1.426(8) .
C17' C18' 1.405(8) .
C18' C19' 1.347(9) .
C19' C20' 1.430(9) .
C21' C30' 1.408(7) .
C21' C22' 1.413(9) .
C22' C23' 1.349(10) .
C23' C24' 1.419(8) .
C24' C25' 1.398(8) .
C24' C29' 1.439(7) .
C25' C26' 1.376(9) .
C26' C27' 1.388(8) .
C27' C28' 1.376(7) .
C28' C29' 1.410(7) .
C29' C30' 1.425(7) .
C30' C30' 1.489(9) 2_656
C31' C32' 1.501(9) .
C35' C35' 1.461(15) 2_656
Li1' O2' 1.918(11) 2_656
Li1' N3' 2.106(12) 2_656
Li2' O1' 1.941(10) 2_656
